data_4100443
_journal_name_full 'Journal of the American Chemical Society'
_journal_year 2005
_chemical_formula_sum 'C30 H28 N4 O6 Pd2'
_chemical_formula_weight 753.36
_space_group_IT_number 15
_symmetry_cell_setting monoclinic
_symmetry_space_group_name_Hall '-C 2yc'
_symmetry_space_group_name_H-M 'C 1 2/c 1'
_cell_angle_alpha 90.00
_cell_angle_beta 110.888(1)
_cell_angle_gamma 90.00
_cell_formula_units_Z 4
_cell_length_a 15.7191(7)
_cell_length_b 15.8526(7)
_cell_length_c 12.4020(6)
_cell_measurement_temperature 218(2)
_cell_volume 2887.3(2)
_diffrn_ambient_temperature 218(2)
_exptl_crystal_density_diffrn 1.733
_cod_depositor_comments
;
The following automatic conversions were performed:
'_symmetry_cell_setting' value 'Monoclinic' changed to 'monoclinic'
according to '/home/saulius/struct/CIF-dictionaries/cif_core.dic'
dictionary named 'cif_core.dic' version 2.4.1 from 2010-06-29.

Automatic conversion script
Id: cif_fix_enum 1527 2010-12-29 10:47:43Z saulius 
;
_cod_original_sg_symbol_H-M 'C 2/c'
_cod_database_code 4100443

loop_
_symmetry_equiv_pos_as_xyz
'x, y, z'
'-x, y, -z+1/2'
'x+1/2, y+1/2, z'
'-x+1/2, y+1/2, -z+1/2'
'-x, -y, -z'
'x, -y, z-1/2'
'-x+1/2, -y+1/2, -z'
'x+1/2, -y+1/2, z-1/2'

loop_
_atom_site_label
_atom_site_type_symbol
_atom_site_fract_x
_atom_site_fract_y
_atom_site_fract_z
_atom_site_U_iso_or_equiv
_atom_site_adp_type
_atom_site_occupancy
_atom_site_symmetry_multiplicity
_atom_site_calc_flag
_atom_site_refinement_flags
_atom_site_disorder_assembly
_atom_site_disorder_group
Pd Pd 0.538626(11) 0.511258(11) 0.663343(13) 0.02531(8) Uani 1 1 d . . .
O1 O 0.42706(11) 0.43518(11) 0.58788(13) 0.0338(4) Uani 1 1 d . . .
O2 O 0.39571(11) 0.40850(10) 0.74821(13) 0.0325(4) Uani 1 1 d . . .
O3 O 0.68581(12) 0.72763(11) 0.72865(17) 0.0463(5) Uani 1 1 d . . .
N1 N 0.48168(13) 0.61674(12) 0.58214(15) 0.0285(4) Uani 1 1 d . . .
N2 N 0.64389(12) 0.58803(12) 0.72843(16) 0.0296(4) Uani 1 1 d . . .
C1 C 0.39696(16) 0.62479(16) 0.5043(2) 0.0351(5) Uani 1 1 d . . .
H1 H 0.3586 0.5774 0.4846 0.042 Uiso 1 1 calc R . .
C2 C 0.36507(19) 0.70179(18) 0.4526(2) 0.0448(6) Uani 1 1 d . . .
H2 H 0.3056 0.7066 0.3983 0.054 Uiso 1 1 calc R . .
C3 C 0.4213(2) 0.77069(18) 0.4817(3) 0.0510(7) Uani 1 1 d . . .
H3 H 0.4011 0.8231 0.4463 0.061 Uiso 1 1 calc R . .
C4 C 0.50822(19) 0.76270(16) 0.5635(2) 0.0434(6) Uani 1 1 d . . .
H4 H 0.5471 0.8097 0.5857 0.052 Uiso 1 1 calc R . .
C5 C 0.53653(16) 0.68454(15) 0.6117(2) 0.0311(5) Uani 1 1 d . . .
C6 C 0.63052(16) 0.66884(15) 0.6968(2) 0.0327(5) Uani 1 1 d . . .
C7 C 0.73428(16) 0.56334(16) 0.8085(2) 0.0351(5) Uani 1 1 d . . .
H7A H 0.7277 0.5179 0.8585 0.042 Uiso 1 1 calc R . .
H7B H 0.7626 0.6116 0.8576 0.042 Uiso 1 1 calc R . .
C8 C 0.79556(16) 0.53387(17) 0.7461(2) 0.0376(5) Uani 1 1 d . . .
C9 C 0.8356(2) 0.5918(2) 0.6954(3) 0.0574(8) Uani 1 1 d . . .
H9 H 0.8269 0.6498 0.7032 0.069 Uiso 1 1 calc R . .
C10 C 0.8885(2) 0.5649(2) 0.6330(3) 0.0701(10) Uani 1 1 d . . .
H10 H 0.9146 0.6048 0.5980 0.084 Uiso 1 1 calc R . .
C11 C 0.9030(2) 0.4801(2) 0.6221(3) 0.0618(9) Uani 1 1 d . . .
H11 H 0.9382 0.4621 0.5791 0.074 Uiso 1 1 calc R . .
C12 C 0.8656(2) 0.4223(2) 0.6744(3) 0.0572(8) Uani 1 1 d . . .
H12 H 0.8762 0.3645 0.6683 0.069 Uiso 1 1 calc R . .
C13 C 0.81250(18) 0.44850(18) 0.7360(3) 0.0456(6) Uani 1 1 d . . .
H13 H 0.7874 0.4082 0.7716 0.055 Uiso 1 1 calc R . .
C14 C 0.38918(16) 0.39401(14) 0.6454(2) 0.0311(5) Uani 1 1 d . . .
C15 C 0.3297(2) 0.32171(19) 0.5856(3) 0.0515(7) Uani 1 1 d . . .
H15A H 0.2916 0.3387 0.5083 0.077 Uiso 0.50 1 calc PR . .
H15B H 0.2916 0.3052 0.6286 0.077 Uiso 0.50 1 calc PR . .
H15C H 0.3675 0.2744 0.5811 0.077 Uiso 0.50 1 calc PR . .
H15D H 0.3422 0.2735 0.6370 0.077 Uiso 0.50 1 calc PR . .
H15E H 0.3422 0.3071 0.5167 0.077 Uiso 0.50 1 calc PR . .
H15F H 0.2663 0.3378 0.5643 0.077 Uiso 0.50 1 calc PR . .

loop_
_atom_site_aniso_label
_atom_site_aniso_U_11
_atom_site_aniso_U_22
_atom_site_aniso_U_33
_atom_site_aniso_U_23
_atom_site_aniso_U_13
_atom_site_aniso_U_12
Pd 0.02658(12) 0.02689(12) 0.02266(11) 0.00059(6) 0.00901(8) -0.00083(6)
O1 0.0362(9) 0.0371(9) 0.0280(8) -0.0042(7) 0.0111(7) -0.0079(7)
O2 0.0385(9) 0.0307(9) 0.0312(9) -0.0030(7) 0.0158(7) -0.0052(7)
O3 0.0403(10) 0.0327(10) 0.0603(12) -0.0035(8) 0.0110(9) -0.0075(8)
N1 0.0313(10) 0.0321(10) 0.0244(9) -0.0004(8) 0.0127(8) 0.0017(8)
N2 0.0266(10) 0.0313(10) 0.0294(10) -0.0004(8) 0.0080(8) -0.0006(8)
C1 0.0323(13) 0.0430(14) 0.0275(12) 0.0002(10) 0.0077(10) 0.0033(10)
C2 0.0408(14) 0.0506(16) 0.0375(14) 0.0026(12) 0.0074(12) 0.0138(12)
C3 0.0573(18) 0.0401(15) 0.0498(16) 0.0081(13) 0.0119(14) 0.0158(13)
C4 0.0474(16) 0.0311(13) 0.0500(16) 0.0020(11) 0.0152(13) 0.0021(11)
C5 0.0341(12) 0.0322(12) 0.0294(12) -0.0002(9) 0.0141(10) 0.0029(10)
C6 0.0316(12) 0.0331(13) 0.0342(12) -0.0025(10) 0.0127(10) -0.0013(10)
C7 0.0291(12) 0.0401(14) 0.0319(12) 0.0018(10) 0.0057(10) -0.0026(10)
C8 0.0252(12) 0.0453(14) 0.0371(13) 0.0053(11) 0.0047(10) 0.0028(11)
C9 0.0593(19) 0.0472(17) 0.077(2) 0.0192(15) 0.0386(17) 0.0132(14)
C10 0.072(2) 0.067(2) 0.090(3) 0.0278(19) 0.052(2) 0.0155(18)
C11 0.0531(19) 0.072(2) 0.070(2) 0.0045(17) 0.0327(17) 0.0151(16)
C12 0.0461(17) 0.0515(18) 0.077(2) -0.0059(16) 0.0252(16) 0.0043(14)
C13 0.0376(14) 0.0413(15) 0.0575(17) 0.0003(13) 0.0163(13) -0.0004(11)
C14 0.0310(12) 0.0287(12) 0.0335(12) -0.0023(9) 0.0112(10) -0.0016(9)
C15 0.0618(18) 0.0472(17) 0.0500(17) -0.0183(13) 0.0255(15) -0.0263(14)

loop_
_geom_bond_atom_site_label_1
_geom_bond_atom_site_label_2
_geom_bond_distance
_geom_bond_site_symmetry_2
_geom_bond_publ_flag
Pd N2 1.9794(19) . ?
Pd N1 1.9922(19) . ?
Pd O2 2.0285(16) 2_656 ?
Pd O1 2.0580(16) . ?
Pd Pd 2.8206(3) 2_656 ?
O1 C14 1.262(3) . ?
O2 C14 1.263(3) . ?
O2 Pd 2.0285(16) 2_656 ?
O3 C6 1.239(3) . ?
N1 C1 1.343(3) . ?
N1 C5 1.344(3) . ?
N2 C6 1.334(3) . ?
N2 C7 1.467(3) . ?
C1 C2 1.387(4) . ?
C2 C3 1.370(4) . ?
C3 C4 1.387(4) . ?
C4 C5 1.378(3) . ?
C5 C6 1.499(3) . ?
C7 C8 1.509(4) . ?
C8 C9 1.384(4) . ?
C8 C13 1.393(4) . ?
C9 C10 1.390(4) . ?
C10 C11 1.378(5) . ?
C11 C12 1.370(5) . ?
C12 C13 1.381(4) . ?
C14 C15 1.498(3) . ?
